data_4127274
loop_
_publ_author_name
'Hamze, Rasha'
'Shi, Shuyang'
'Kapper, Savannah C.'
'Muthiah Ravinson, Daniel Sylvinson'
'Estergreen, Laura'
'Jung, Moon-Chul'
'Tadle, Abegail C.'
'Haiges, Ralf'
'Djurovich, Peter I.'
'Peltier, Jesse L.'
'Jazzar, Rodolphe'
'Bertrand, Guy'
'Bradforth, Stephen E.'
'Thompson, Mark E.'

_publ_section_title
;
 &quot;Quick-Silver&quot; from a Systematic Study of Highly Luminescent,
 Two-Coordinate, d<sup>10</sup> Coinage Metal Complexes.
;
_journal_issue 21
_journal_name_full 'Journal of the American Chemical Society'
_journal_page_first 8616
_journal_page_last 8626
_journal_paper_doi 10.1021/jacs.9b03657
_journal_volume 141
_journal_year 2019
_chemical_formula_moiety 'C39 H51 Au N2'
_chemical_formula_sum 'C39 H51 Au N2'
_chemical_formula_weight 744.78
_space_group_crystal_system monoclinic
_space_group_IT_number 14
_space_group_name_Hall '-P 2ybc'
_space_group_name_H-M_alt 'P 1 21/c 1'
_symmetry_space_group_name_Hall '-P 2ybc'
_symmetry_space_group_name_H-M 'P 1 21/c 1'
_atom_sites_solution_hydrogens geom
_cell_angle_alpha 90
_cell_angle_beta 91.4640(10)
_cell_angle_gamma 90
_cell_formula_units_Z 4
_cell_length_a 9.8080(5)
_cell_length_b 18.5499(9)
_cell_length_c 18.9205(10)
_cell_measurement_reflns_used 9539
_cell_measurement_temperature 102.(2)
_cell_measurement_theta_max 30.5297
_cell_measurement_theta_min 2.3495
_cell_volume 3441.2(3)
_computing_cell_refinement 'APEX3 v2017.3-0 (Bruker AXS, 2017)'
_computing_data_collection 'Bruker Instrument Service v2012.12.0.3 (Bruker AXS, 2012)'
_computing_data_reduction 'SAINT V8.38A (Bruker AXS, 2013)'
_computing_molecular_graphics 'shelXle (C.B. Huebschle, rev 833)'
_computing_publication_material 'SHELXTL XL 2016/6 (Bruker AXS, 2016)'
_computing_structure_refinement 'SHELXL-2016/6 (Sheldrick, 2016)'
_computing_structure_solution 'SHELXT 2014/5 (Sheldrick, 2014)'
_diffrn_ambient_temperature 102.(2)
_diffrn_detector_area_resol_mean 8.3333
_diffrn_measured_fraction_theta_full 0.997
_diffrn_measured_fraction_theta_max 0.997
_diffrn_measurement_device_type 'Bruker APEX II CCD'
_diffrn_measurement_method 'omega- and phi-scans'
_diffrn_radiation_monochromator 'TRIUMPH curved-crystal'
_diffrn_radiation_type 'MoK\a '
_diffrn_radiation_wavelength 0.71073
_diffrn_reflns_av_R_equivalents 0.0370
_diffrn_reflns_av_unetI/netI 0.0223
_diffrn_reflns_limit_h_max 13
_diffrn_reflns_limit_h_min -14
_diffrn_reflns_limit_k_max 26
_diffrn_reflns_limit_k_min -26
_diffrn_reflns_limit_l_max 27
_diffrn_reflns_limit_l_min -26
_diffrn_reflns_number 85374
_diffrn_reflns_theta_full 30.53
_diffrn_reflns_theta_max 30.53
_diffrn_reflns_theta_min 1.54
_diffrn_source 'fine-focus tube'
_exptl_absorpt_coefficient_mu 4.303
_exptl_absorpt_correction_T_max 0.44
_exptl_absorpt_correction_T_min 0.35
_exptl_absorpt_correction_type multi-scan
_exptl_absorpt_process_details 'SADABS 2016/2 (Bruker AXS, 2016)'
_exptl_crystal_colour colorless
_exptl_crystal_density_diffrn 1.438
_exptl_crystal_density_method 'not measured'
_exptl_crystal_description prism
_exptl_crystal_F_000 1512
_exptl_crystal_size_max 0.340
_exptl_crystal_size_mid 0.290
_exptl_crystal_size_min 0.230
_refine_diff_density_max 0.975
_refine_diff_density_min -0.720
_refine_ls_extinction_method none
_refine_ls_goodness_of_fit_ref 1.056
_refine_ls_hydrogen_treatment constr
_refine_ls_matrix_type full
_refine_ls_number_parameters 388
_refine_ls_number_reflns 10486
_refine_ls_number_restraints 0
_refine_ls_restrained_S_all 1.056
_refine_ls_R_factor_all 0.0267
_refine_ls_R_factor_gt 0.0206
_refine_ls_shift/su_max 0.003
_refine_ls_shift/su_mean 0.000
_refine_ls_structure_factor_coef Fsqd
_refine_ls_weighting_details 'w=1/[\s^2^(Fo^2^)+(0.0144P)^2^+2.9542P] where P=(Fo^2^+2Fc^2^)/3'
_refine_ls_weighting_scheme calc
_refine_ls_wR_factor_gt 0.0413
_refine_ls_wR_factor_ref 0.0428
_reflns_number_gt 9267
_reflns_number_total 10486
_reflns_threshold_expression 'I > 2\s(I)'
_cod_data_source_file ja9b03657_si_004.cif
_cod_data_source_block Rasha040918
_cod_depositor_comments 'Adding full bibliography for 4127272--4127276.cif.'
_cod_database_code 4127274

loop_
_space_group_symop_operation_xyz
'x, y, z'
'-x, y+1/2, -z+1/2'
'-x, -y, -z'
'x, -y-1/2, z-1/2'

loop_
_atom_site_type_symbol
_atom_site_label
_atom_site_fract_x
_atom_site_fract_y
_atom_site_fract_z
_atom_site_U_iso_or_equiv
_atom_site_adp_type
_atom_site_calc_flag
_atom_site_refinement_flags_adp
_atom_site_refinement_flags_posn
_atom_site_occupancy
C C1 0.79365(19) 0.19703(9) 0.28844(10) 0.0164(3) Uani d . . 1
C C2 0.7524(2) 0.19825(10) 0.35881(11) 0.0220(4) Uani d . . 1
H H2 0.679373 0.228172 0.372973 0.026 Uiso calc U R 1
C C3 0.8216(2) 0.15433(11) 0.40725(11) 0.0244(4) Uani d . . 1
H H3 0.795732 0.154932 0.455289 0.029 Uiso calc U R 1
C C4 0.9284(2) 0.10919(11) 0.38720(11) 0.0238(4) Uani d . . 1
H H4 0.973038 0.079478 0.421523 0.029 Uiso calc U R 1
C C5 0.9694(2) 0.10757(10) 0.31799(10) 0.0191(4) Uani d . . 1
H H5 1.041853 0.077006 0.304405 0.023 Uiso calc U R 1
C C6 0.90237(18) 0.15169(9) 0.26806(10) 0.0158(3) Uani d . . 1
C C7 0.91857(18) 0.16409(9) 0.19351(10) 0.0148(3) Uani d . . 1
C C8 1.00556(19) 0.13585(10) 0.14292(10) 0.0181(4) Uani d . . 1
H H8 1.072382 0.100889 0.155937 0.022 Uiso calc U R 1
C C9 0.9929(2) 0.15953(11) 0.07375(11) 0.0209(4) Uani d . . 1
H H9 1.050989 0.1404 0.038967 0.025 Uiso calc U R 1
C C10 0.8949(2) 0.21165(11) 0.05455(11) 0.0200(4) Uani d . . 1
H H10 0.887884 0.227454 0.006833 0.024 Uiso calc U R 1
C C11 0.80807(19) 0.24047(10) 0.10397(10) 0.0180(4) Uani d . . 1
H H11 0.74266 0.276014 0.090535 0.022 Uiso calc U R 1
C C12 0.81861(18) 0.21627(9) 0.17389(10) 0.0152(3) Uani d . . 1
C C13 0.47387(17) 0.39777(9) 0.24397(9) 0.0134(3) Uani d . . 1
C C14 0.33732(19) 0.48613(10) 0.30283(10) 0.0179(4) Uani d . . 1
C C15 0.3369(2) 0.50458(10) 0.22354(10) 0.0207(4) Uani d . . 1
H H15A 0.373185 0.553796 0.216611 0.025 Uiso calc U R 1
H H15B 0.242538 0.502874 0.203695 0.025 Uiso calc U R 1
C C16 0.42688(18) 0.44899(10) 0.18563(9) 0.0145(3) Uani d . . 1
C C17 0.45786(18) 0.38177(9) 0.37115(9) 0.0145(3) Uani d . . 1
C C18 0.37071(19) 0.32656(10) 0.39340(11) 0.0180(4) Uani d . . 1
C C19 0.3965(2) 0.29671(11) 0.46021(11) 0.0234(4) Uani d . . 1
H H19 0.336594 0.260832 0.477311 0.028 Uiso calc U R 1
C C20 0.5068(2) 0.31796(11) 0.50207(11) 0.0247(4) Uani d . . 1
H H20 0.520722 0.297919 0.547898 0.03 Uiso calc U R 1
C C21 0.5969(2) 0.36866(11) 0.47675(11) 0.0205(4) Uani d . . 1
H H21 0.675659 0.380886 0.504468 0.025 Uiso calc U R 1
C C22 0.57473(18) 0.40222(10) 0.41146(10) 0.0161(3) Uani d . . 1
C C23 0.2594(2) 0.29237(11) 0.34674(11) 0.0211(4) Uani d . . 1
H H23 0.248967 0.321862 0.302698 0.025 Uiso calc U R 1
C C24 0.3040(2) 0.21589(11) 0.32563(13) 0.0298(5) Uani d . . 1
H H24A 0.236427 0.195348 0.292307 0.045 Uiso calc U R 1
H H24B 0.311008 0.18546 0.367903 0.045 Uiso calc U R 1
H H24C 0.392882 0.218206 0.303236 0.045 Uiso calc U R 1
C C25 0.1205(2) 0.28923(12) 0.38218(13) 0.0288(5) Uani d . . 1
H H25A 0.094456 0.337751 0.397239 0.043 Uiso calc U R 1
H H25B 0.126719 0.257376 0.423455 0.043 Uiso calc U R 1
H H25C 0.051706 0.270564 0.348462 0.043 Uiso calc U R 1
C C26 0.68201(19) 0.45496(10) 0.38663(10) 0.0192(4) Uani d . . 1
H H26 0.647493 0.477837 0.341781 0.023 Uiso calc U R 1
C C27 0.8152(2) 0.41481(13) 0.37105(12) 0.0281(5) Uani d . . 1
H H27A 0.797439 0.378365 0.334465 0.042 Uiso calc U R 1
H H27B 0.849735 0.391268 0.414276 0.042 Uiso calc U R 1
H H27C 0.883094 0.449227 0.3545 0.042 Uiso calc U R 1
C C28 0.7099(2) 0.51504(12) 0.44130(12) 0.0273(5) Uani d . . 1
H H28A 0.763888 0.55329 0.419777 0.041 Uiso calc U R 1
H H28B 0.760517 0.495062 0.482119 0.041 Uiso calc U R 1
H H28C 0.623131 0.534999 0.456798 0.041 Uiso calc U R 1
C C29 0.4002(2) 0.54575(11) 0.34846(11) 0.0249(4) Uani d . . 1
H H29A 0.488781 0.559455 0.329747 0.037 Uiso calc U R 1
H H29B 0.412744 0.528416 0.397117 0.037 Uiso calc U R 1
H H29C 0.339529 0.587735 0.347853 0.037 Uiso calc U R 1
C C30 0.1959(2) 0.46871(11) 0.32980(12) 0.0249(4) Uani d . . 1
H H30A 0.139373 0.51228 0.328158 0.037 Uiso calc U R 1
H H30B 0.203924 0.451312 0.378634 0.037 Uiso calc U R 1
H H30C 0.153466 0.43136 0.299942 0.037 Uiso calc U R 1
C C31 0.5540(2) 0.48834(11) 0.15628(11) 0.0221(4) Uani d . . 1
H H31A 0.521774 0.5311 0.129377 0.027 Uiso calc U R 1
H H31B 0.609907 0.506056 0.196983 0.027 Uiso calc U R 1
C C32 0.6462(2) 0.44453(12) 0.10880(11) 0.0247(4) Uani d . . 1
H H32 0.689688 0.405308 0.137763 0.03 Uiso calc U R 1
C C33 0.5616(2) 0.40999(12) 0.04919(12) 0.0265(4) Uani d . . 1
H H33A 0.528011 0.448188 0.01663 0.032 Uiso calc U R 1
H H33B 0.6207 0.377343 0.022108 0.032 Uiso calc U R 1
C C34 0.4413(2) 0.36776(11) 0.07559(11) 0.0241(4) Uani d . . 1
H H34A 0.47532 0.325774 0.103113 0.029 Uiso calc U R 1
H H34B 0.387409 0.349259 0.034532 0.029 Uiso calc U R 1
C C35 0.3485(2) 0.41298(11) 0.12202(11) 0.0211(4) Uani d . . 1
H H35 0.317336 0.453952 0.091288 0.025 Uiso calc U R 1
C C36 0.7588(2) 0.49226(14) 0.07970(13) 0.0363(6) Uani d . . 1
H H36A 0.811616 0.46471 0.045677 0.054 Uiso calc U R 1
H H36B 0.819218 0.50831 0.118657 0.054 Uiso calc U R 1
H H36C 0.717887 0.534327 0.056109 0.054 Uiso calc U R 1
C C37 0.2170(2) 0.37237(12) 0.14076(12) 0.0285(5) Uani d . . 1
H H37 0.182708 0.394036 0.185334 0.034 Uiso calc U R 1
C C38 0.1066(3) 0.38371(15) 0.08317(16) 0.0445(7) Uani d . . 1
H H38A 0.136958 0.36295 0.03862 0.067 Uiso calc U R 1
H H38B 0.089978 0.435434 0.076874 0.067 Uiso calc U R 1
H H38C 0.022151 0.359995 0.097151 0.067 Uiso calc U R 1
C C39 0.2366(3) 0.29142(13) 0.15407(13) 0.0342(5) Uani d . . 1
H H39A 0.15286 0.271109 0.173024 0.051 Uiso calc U R 1
H H39B 0.312246 0.284107 0.188162 0.051 Uiso calc U R 1
H H39C 0.257291 0.267316 0.10951 0.051 Uiso calc U R 1
Au Au1 0.60209(2) 0.31531(2) 0.23646(2) 0.01450(2) Uani d . . 1
N N1 0.74221(16) 0.23591(8) 0.23133(8) 0.0165(3) Uani d . . 1
N N2 0.42699(15) 0.41882(8) 0.30449(8) 0.0138(3) Uani d . . 1

loop_
_atom_site_aniso_label
_atom_site_aniso_U_11
_atom_site_aniso_U_22
_atom_site_aniso_U_33
_atom_site_aniso_U_12
_atom_site_aniso_U_13
_atom_site_aniso_U_23
C1 0.0160(9) 0.0129(8) 0.0203(9) -0.0004(6) 0.0026(7) -0.0013(6)
C2 0.0248(10) 0.0182(9) 0.0234(10) -0.0001(7) 0.0066(8) -0.0037(7)
C3 0.0297(11) 0.0248(10) 0.0190(10) -0.0045(8) 0.0051(8) -0.0012(8)
C4 0.0270(11) 0.0205(10) 0.0237(10) -0.0018(8) -0.0018(8) 0.0031(8)
C5 0.0188(9) 0.0146(9) 0.0239(10) 0.0006(7) -0.0005(7) 0.0007(7)
C6 0.0144(8) 0.0130(8) 0.0200(9) -0.0015(6) 0.0009(7) -0.0011(7)
C7 0.0129(8) 0.0118(8) 0.0196(9) -0.0002(6) 0.0005(7) -0.0027(6)
C8 0.0148(9) 0.0158(9) 0.0237(10) 0.0019(6) 0.0028(7) -0.0015(7)
C9 0.0211(10) 0.0198(9) 0.0220(10) 0.0012(7) 0.0052(8) -0.0046(7)
C10 0.0219(10) 0.0197(9) 0.0184(9) -0.0005(7) 0.0007(7) -0.0012(7)
C11 0.0163(9) 0.0150(8) 0.0225(10) 0.0014(7) -0.0012(7) -0.0008(7)
C12 0.0136(8) 0.0122(8) 0.0199(9) -0.0010(6) 0.0004(7) -0.0026(6)
C13 0.0098(8) 0.0125(8) 0.0179(8) 0.0007(6) 0.0003(6) -0.0010(6)
C14 0.0192(9) 0.0140(8) 0.0206(9) 0.0064(7) 0.0031(7) 0.0000(7)
C15 0.0245(10) 0.0178(9) 0.0199(10) 0.0080(7) 0.0022(8) 0.0005(7)
C16 0.0132(8) 0.0129(8) 0.0173(8) 0.0006(6) 0.0009(6) -0.0015(6)
C17 0.0151(8) 0.0135(8) 0.0152(8) 0.0035(6) 0.0030(7) 0.0006(6)
C18 0.0154(9) 0.0149(9) 0.0239(10) 0.0016(6) 0.0044(7) 0.0016(7)
C19 0.0233(10) 0.0186(9) 0.0284(11) -0.0006(7) 0.0035(8) 0.0076(8)
C20 0.0270(10) 0.0245(10) 0.0225(10) 0.0033(8) 0.0010(8) 0.0086(8)
C21 0.0176(9) 0.0219(9) 0.0220(10) 0.0029(7) -0.0014(7) 0.0006(7)
C22 0.0137(8) 0.0145(8) 0.0203(9) 0.0022(6) 0.0029(7) 0.0000(7)
C23 0.0171(9) 0.0178(9) 0.0284(11) -0.0027(7) 0.0032(8) -0.0009(7)
C24 0.0275(11) 0.0203(10) 0.0419(13) -0.0039(8) 0.0076(10) -0.0049(9)
C25 0.0189(10) 0.0285(11) 0.0394(13) -0.0053(8) 0.0054(9) -0.0021(9)
C26 0.0156(9) 0.0210(9) 0.0211(9) -0.0025(7) 0.0022(7) -0.0007(7)
C27 0.0144(9) 0.0367(12) 0.0335(12) 0.0000(8) 0.0045(8) -0.0042(9)
C28 0.0256(11) 0.0272(11) 0.0295(11) -0.0086(8) 0.0056(9) -0.0066(9)
C29 0.0305(11) 0.0169(9) 0.0274(11) 0.0063(8) 0.0004(9) -0.0049(8)
C30 0.0193(10) 0.0233(10) 0.0325(11) 0.0088(8) 0.0076(8) 0.0016(8)
C31 0.0237(10) 0.0196(9) 0.0231(10) -0.0033(7) 0.0032(8) 0.0015(7)
C32 0.0206(10) 0.0271(10) 0.0265(10) -0.0015(8) 0.0052(8) 0.0020(8)
C33 0.0253(11) 0.0276(11) 0.0267(11) 0.0018(8) 0.0020(8) -0.0024(8)
C34 0.0262(11) 0.0217(10) 0.0244(10) -0.0011(8) 0.0021(8) -0.0053(8)
C35 0.0197(9) 0.0211(9) 0.0223(10) -0.0013(7) -0.0021(8) -0.0021(7)
C36 0.0284(12) 0.0460(15) 0.0348(13) -0.0107(10) 0.0080(10) 0.0011(11)
C37 0.0235(11) 0.0314(12) 0.0307(12) -0.0067(9) 0.0016(9) -0.0056(9)
C38 0.0270(13) 0.0456(16) 0.0604(18) -0.0094(11) -0.0124(12) 0.0005(13)
C39 0.0349(13) 0.0346(12) 0.0331(13) -0.0142(10) 0.0007(10) -0.0001(10)
Au1 0.01258(3) 0.01216(3) 0.01889(4) 0.00231(2) 0.00289(2) -0.00136(3)
N1 0.0156(7) 0.0136(7) 0.0203(8) 0.0052(6) 0.0029(6) -0.0007(6)
N2 0.0125(7) 0.0118(7) 0.0171(7) 0.0021(5) 0.0018(6) -0.0007(5)

loop_
_atom_type_symbol
_atom_type_description
_atom_type_scat_dispersion_real
_atom_type_scat_dispersion_imag
_atom_type_scat_source
C C 0.0033 0.0016 'International Tables Vol C Tables 4.2.6.8 and 6.1.1.4'
H H 0.0000 0.0000 'International Tables Vol C Tables 4.2.6.8 and 6.1.1.4'
Au Au -2.0133 8.8022 'International Tables Vol C Tables 4.2.6.8 and 6.1.1.4'
N N 0.0061 0.0033 'International Tables Vol C Tables 4.2.6.8 and 6.1.1.4'

loop_
_geom_angle_atom_site_label_1
_geom_angle_atom_site_label_2
_geom_angle_atom_site_label_3
_geom_angle
N1 C1 C2 128.69(17)
N1 C1 C6 110.99(16)
C2 C1 C6 120.32(18)
C3 C2 C1 117.95(18)
C3 C2 H2 121.0
C1 C2 H2 121.0
C2 C3 C4 121.85(19)
C2 C3 H3 119.1
C4 C3 H3 119.1
C5 C4 C3 120.51(19)
C5 C4 H4 119.7
C3 C4 H4 119.7
C4 C5 C6 118.99(18)
C4 C5 H5 120.5
C6 C5 H5 120.5
C5 C6 C1 120.38(17)
C5 C6 C7 133.75(17)
C1 C6 C7 105.87(16)
C8 C7 C12 120.32(17)
C8 C7 C6 133.89(17)
C12 C7 C6 105.78(15)
C9 C8 C7 119.12(17)
C9 C8 H8 120.4
C7 C8 H8 120.4
C8 C9 C10 120.50(18)
C8 C9 H9 119.8
C10 C9 H9 119.8
C11 C10 C9 121.24(18)
C11 C10 H10 119.4
C9 C10 H10 119.4
C10 C11 C12 118.81(18)
C10 C11 H11 120.6
C12 C11 H11 120.6
N1 C12 C11 129.04(17)
N1 C12 C7 110.97(16)
C11 C12 C7 120.00(17)
N2 C13 C16 110.08(15)
N2 C13 Au1 122.07(13)
C16 C13 Au1 127.60(12)
C29 C14 C30 108.83(16)
C29 C14 N2 110.94(15)
C30 C14 N2 110.38(15)
C29 C14 C15 112.46(16)
C30 C14 C15 113.16(17)
N2 C14 C15 100.91(14)
C14 C15 C16 108.46(15)
C14 C15 H15A 110.0
C16 C15 H15A 110.0
C14 C15 H15B 110.0
C16 C15 H15B 110.0
H15A C15 H15B 108.4
C13 C16 C15 104.26(14)
C13 C16 C31 108.72(15)
C15 C16 C31 108.93(15)
C13 C16 C35 115.26(15)
C15 C16 C35 111.54(15)
C31 C16 C35 107.96(15)
C18 C17 C22 121.69(17)
C18 C17 N2 119.15(16)
C22 C17 N2 119.16(16)
C19 C18 C17 117.54(18)
C19 C18 C23 117.99(17)
C17 C18 C23 124.18(17)
C20 C19 C18 121.77(19)
C20 C19 H19 119.1
C18 C19 H19 119.1
C19 C20 C21 119.52(19)
C19 C20 H20 120.2
C21 C20 H20 120.2
C20 C21 C22 121.54(19)
C20 C21 H21 119.2
C22 C21 H21 119.2
C21 C22 C17 117.66(17)
C21 C22 C26 117.87(17)
C17 C22 C26 124.37(17)
C18 C23 C25 113.16(17)
C18 C23 C24 109.25(17)
C25 C23 C24 109.84(17)
C18 C23 H23 108.2
C25 C23 H23 108.2
C24 C23 H23 108.2
C23 C24 H24A 109.5
C23 C24 H24B 109.5
H24A C24 H24B 109.5
C23 C24 H24C 109.5
H24A C24 H24C 109.5
H24B C24 H24C 109.5
C23 C25 H25A 109.5
C23 C25 H25B 109.5
H25A C25 H25B 109.5
C23 C25 H25C 109.5
H25A C25 H25C 109.5
H25B C25 H25C 109.5
C22 C26 C27 110.20(16)
C22 C26 C28 111.76(16)
C27 C26 C28 109.98(17)
C22 C26 H26 108.3
C27 C26 H26 108.3
C28 C26 H26 108.3
C26 C27 H27A 109.5
C26 C27 H27B 109.5
H27A C27 H27B 109.5
C26 C27 H27C 109.5
H27A C27 H27C 109.5
H27B C27 H27C 109.5
C26 C28 H28A 109.5
C26 C28 H28B 109.5
H28A C28 H28B 109.5
C26 C28 H28C 109.5
H28A C28 H28C 109.5
H28B C28 H28C 109.5
C14 C29 H29A 109.5
C14 C29 H29B 109.5
H29A C29 H29B 109.5
C14 C29 H29C 109.5
H29A C29 H29C 109.5
H29B C29 H29C 109.5
C14 C30 H30A 109.5
C14 C30 H30B 109.5
H30A C30 H30B 109.5
C14 C30 H30C 109.5
H30A C30 H30C 109.5
H30B C30 H30C 109.5
C32 C31 C16 116.86(16)
C32 C31 H31A 108.1
C16 C31 H31A 108.1
C32 C31 H31B 108.1
C16 C31 H31B 108.1
H31A C31 H31B 107.3
C33 C32 C31 109.92(17)
C33 C32 C36 111.18(18)
C31 C32 C36 110.38(18)
C33 C32 H32 108.4
C31 C32 H32 108.4
C36 C32 H32 108.4
C34 C33 C32 112.82(18)
C34 C33 H33A 109.0
C32 C33 H33A 109.0
C34 C33 H33B 109.0
C32 C33 H33B 109.0
H33A C33 H33B 107.8
C33 C34 C35 112.73(17)
C33 C34 H34A 109.0
C35 C34 H34A 109.0
C33 C34 H34B 109.0
C35 C34 H34B 109.0
H34A C34 H34B 107.8
C34 C35 C37 112.18(17)
C34 C35 C16 112.83(16)
C37 C35 C16 115.46(17)
C34 C35 H35 105.1
C37 C35 H35 105.1
C16 C35 H35 105.1
C32 C36 H36A 109.5
C32 C36 H36B 109.5
H36A C36 H36B 109.5
C32 C36 H36C 109.5
H36A C36 H36C 109.5
H36B C36 H36C 109.5
C38 C37 C39 109.57(19)
C38 C37 C35 110.46(19)
C39 C37 C35 114.41(19)
C38 C37 H37 107.4
C39 C37 H37 107.4
C35 C37 H37 107.4
C37 C38 H38A 109.5
C37 C38 H38B 109.5
H38A C38 H38B 109.5
C37 C38 H38C 109.5
H38A C38 H38C 109.5
H38B C38 H38C 109.5
C37 C39 H39A 109.5
C37 C39 H39B 109.5
H39A C39 H39B 109.5
C37 C39 H39C 109.5
H39A C39 H39C 109.5
H39B C39 H39C 109.5
C13 Au1 N1 176.20(7)
C1 N1 C12 106.39(15)
C1 N1 Au1 125.30(12)
C12 N1 Au1 127.77(13)
C13 N2 C17 123.15(15)
C13 N2 C14 116.26(15)
C17 N2 C14 120.59(14)

loop_
_geom_bond_atom_site_label_1
_geom_bond_atom_site_label_2
_geom_bond_distance
C1 N1 1.384(2)
C1 C2 1.402(3)
C1 C6 1.419(3)
C2 C3 1.390(3)
C2 H2 0.95
C3 C4 1.401(3)
C3 H3 0.95
C4 C5 1.380(3)
C4 H4 0.95
C5 C6 1.401(3)
C5 H5 0.95
C6 C7 1.442(3)
C7 C8 1.400(3)
C7 C12 1.420(2)
C8 C9 1.383(3)
C8 H8 0.95
C9 C10 1.405(3)
C9 H9 0.95
C10 C11 1.388(3)
C10 H10 0.95
C11 C12 1.398(3)
C11 H11 0.95
C12 N1 1.385(2)
C13 N2 1.305(2)
C13 C16 1.519(2)
C13 Au1 1.9876(17)
C14 C29 1.524(3)
C14 C30 1.525(3)
C14 N2 1.527(2)
C14 C15 1.539(3)
C15 C16 1.546(3)
C15 H15A 0.99
C15 H15B 0.99
C16 C31 1.559(3)
C16 C35 1.562(3)
C17 C18 1.405(2)
C17 C22 1.412(3)
C17 N2 1.461(2)
C18 C19 1.397(3)
C18 C23 1.524(3)
C19 C20 1.382(3)
C19 H19 0.95
C20 C21 1.384(3)
C20 H20 0.95
C21 C22 1.395(3)
C21 H21 0.95
C22 C26 1.520(3)
C23 C25 1.535(3)
C23 C24 1.540(3)
C23 H23 1.0
C24 H24A 0.98
C24 H24B 0.98
C24 H24C 0.98
C25 H25A 0.98
C25 H25B 0.98
C25 H25C 0.98
C26 C27 1.538(3)
C26 C28 1.540(3)
C26 H26 1.0
C27 H27A 0.98
C27 H27B 0.98
C27 H27C 0.98
C28 H28A 0.98
C28 H28B 0.98
C28 H28C 0.98
C29 H29A 0.98
C29 H29B 0.98
C29 H29C 0.98
C30 H30A 0.98
C30 H30B 0.98
C30 H30C 0.98
C31 C32 1.525(3)
C31 H31A 0.99
C31 H31B 0.99
C32 C33 1.524(3)
C32 C36 1.530(3)
C32 H32 1.0
C33 C34 1.512(3)
C33 H33A 0.99
C33 H33B 0.99
C34 C35 1.532(3)
C34 H34A 0.99
C34 H34B 0.99
C35 C37 1.543(3)
C35 H35 1.0
C36 H36A 0.98
C36 H36B 0.98
C36 H36C 0.98
C37 C38 1.531(3)
C37 C39 1.534(3)
C37 H37 1.0
C38 H38A 0.98
C38 H38B 0.98
C38 H38C 0.98
C39 H39A 0.98
C39 H39B 0.98
C39 H39C 0.98
Au1 N1 2.0185(15)

loop_
_geom_torsion_atom_site_label_1
_geom_torsion_atom_site_label_2
_geom_torsion_atom_site_label_3
_geom_torsion_atom_site_label_4
_geom_torsion
N1 C1 C2 C3 -179.33(19)
C6 C1 C2 C3 0.4(3)
C1 C2 C3 C4 -0.8(3)
C2 C3 C4 C5 0.6(3)
C3 C4 C5 C6 -0.1(3)
C4 C5 C6 C1 -0.3(3)
C4 C5 C6 C7 179.2(2)
N1 C1 C6 C5 179.91(16)
C2 C1 C6 C5 0.1(3)
N1 C1 C6 C7 0.3(2)
C2 C1 C6 C7 -179.49(17)
C5 C6 C7 C8 1.3(4)
C1 C6 C7 C8 -179.1(2)
C5 C6 C7 C12 -179.4(2)
C1 C6 C7 C12 0.12(19)
C12 C7 C8 C9 0.1(3)
C6 C7 C8 C9 179.25(19)
C7 C8 C9 C10 0.5(3)
C8 C9 C10 C11 -0.3(3)
C9 C10 C11 C12 -0.6(3)
C10 C11 C12 N1 -178.63(18)
C10 C11 C12 C7 1.2(3)
C8 C7 C12 N1 178.88(16)
C6 C7 C12 N1 -0.5(2)
C8 C7 C12 C11 -1.0(3)
C6 C7 C12 C11 179.69(16)
C29 C14 C15 C16 117.03(17)
C30 C14 C15 C16 -119.14(17)
N2 C14 C15 C16 -1.22(19)
N2 C13 C16 C15 -1.83(19)
Au1 C13 C16 C15 -176.15(13)
N2 C13 C16 C31 114.25(16)
Au1 C13 C16 C31 -60.08(19)
N2 C13 C16 C35 -124.43(17)
Au1 C13 C16 C35 61.2(2)
C14 C15 C16 C13 1.8(2)
C14 C15 C16 C31 -114.09(18)
C14 C15 C16 C35 126.85(17)
C22 C17 C18 C19 5.7(3)
N2 C17 C18 C19 -174.49(17)
C22 C17 C18 C23 -168.01(17)
N2 C17 C18 C23 11.8(3)
C17 C18 C19 C20 -2.8(3)
C23 C18 C19 C20 171.29(19)
C18 C19 C20 C21 -1.9(3)
C19 C20 C21 C22 3.9(3)
C20 C21 C22 C17 -1.1(3)
C20 C21 C22 C26 -177.59(18)
C18 C17 C22 C21 -3.8(3)
N2 C17 C22 C21 176.38(16)
C18 C17 C22 C26 172.44(17)
N2 C17 C22 C26 -7.4(3)
C19 C18 C23 C25 56.1(2)
C17 C18 C23 C25 -130.2(2)
C19 C18 C23 C24 -66.6(2)
C17 C18 C23 C24 107.1(2)
C21 C22 C26 C27 67.2(2)
C17 C22 C26 C27 -109.0(2)
C21 C22 C26 C28 -55.4(2)
C17 C22 C26 C28 128.4(2)
C13 C16 C31 C32 74.7(2)
C15 C16 C31 C32 -172.32(17)
C35 C16 C31 C32 -51.0(2)
C16 C31 C32 C33 52.4(2)
C16 C31 C32 C36 175.38(18)
C31 C32 C33 C34 -52.3(2)
C36 C32 C33 C34 -174.82(19)
C32 C33 C34 C35 55.3(2)
C33 C34 C35 C37 172.74(18)
C33 C34 C35 C16 -54.8(2)
C13 C16 C35 C34 -71.5(2)
C15 C16 C35 C34 169.92(16)
C31 C16 C35 C34 50.3(2)
C13 C16 C35 C37 59.4(2)
C15 C16 C35 C37 -59.2(2)
C31 C16 C35 C37 -178.87(17)
C34 C35 C37 C38 -87.0(2)
C16 C35 C37 C38 141.8(2)
C34 C35 C37 C39 37.2(3)
C16 C35 C37 C39 -94.0(2)
C2 C1 N1 C12 179.17(19)
C6 C1 N1 C12 -0.6(2)
C2 C1 N1 Au1 7.1(3)
C6 C1 N1 Au1 -172.66(12)
C11 C12 N1 C1 -179.54(18)
C7 C12 N1 C1 0.6(2)
C11 C12 N1 Au1 -7.7(3)
C7 C12 N1 Au1 172.48(12)
C16 C13 N2 C17 -178.17(15)
Au1 C13 N2 C17 -3.5(2)
C16 C13 N2 C14 1.1(2)
Au1 C13 N2 C14 175.84(12)
C18 C17 N2 C13 -90.7(2)
C22 C17 N2 C13 89.1(2)
C18 C17 N2 C14 90.0(2)
C22 C17 N2 C14 -90.2(2)
C29 C14 N2 C13 -119.29(18)
C30 C14 N2 C13 120.00(18)
C15 C14 N2 C13 0.1(2)
C29 C14 N2 C17 60.1(2)
C30 C14 N2 C17 -60.7(2)
C15 C14 N2 C17 179.41(15)
